data_4109930
loop_
_publ_author_name
'Xuefeng Jiang'
'Shengming Ma'

_publ_section_title
;
 trans-RhCl(CO)(PPh3)2-Catalyzed Monomeric and Dimeric Cycloisomerization
 of Propargylic 2,3-Dienoates. Establishment of \a,\b-Unsaturated
 \d-Lactone Rings by Cyclometallation
;
_journal_name_full 'Journal of the American Chemical Society'
_journal_page_first 11600
_journal_page_last 11607
_journal_paper_doi 10.1021/ja073582u
_journal_volume 129
_journal_year 2007
_chemical_formula_sum 'C40 H32 O4'
_chemical_formula_weight 576.66
_chemical_name_systematic
; 
 ? 
;
_space_group_IT_number 14
_symmetry_cell_setting monoclinic
_symmetry_space_group_name_Hall '-P 2ybc'
_symmetry_space_group_name_H-M 'P 1 21/c 1'
_atom_sites_solution_hydrogens geom
_atom_sites_solution_primary direct
_atom_sites_solution_secondary difmap
_audit_creation_method SHELXL-97
_cell_angle_alpha 90.00
_cell_angle_beta 98.854(3)
_cell_angle_gamma 90.00
_cell_formula_units_Z 4
_cell_length_a 11.4483(13)
_cell_length_b 30.370(3)
_cell_length_c 8.4474(10)
_cell_measurement_reflns_used 770
_cell_measurement_temperature 293(2)
_cell_measurement_theta_max 36.736
_cell_measurement_theta_min 5.365
_cell_volume 2902.0(6)
_computing_cell_refinement 'Bruker SMART'
_computing_data_collection 'Bruker SMART'
_computing_data_reduction 'Bruker SHELXTL'
_computing_molecular_graphics 'Bruker SHELXTL'
_computing_publication_material 'Bruker SHELXTL'
_computing_structure_refinement 'SHELXL-97 (Sheldrick, 1997)'
_computing_structure_solution 'SHELXS-97 (Sheldrick, 1990)'
_diffrn_ambient_temperature 293(2)
_diffrn_measured_fraction_theta_full 0.998
_diffrn_measured_fraction_theta_max 0.998
_diffrn_measurement_device_type 'CCD area detector'
_diffrn_measurement_method 'phi and omega scans'
_diffrn_radiation_monochromator graphite
_diffrn_radiation_source 'fine-focus sealed tube'
_diffrn_radiation_type MoK\a
_diffrn_radiation_wavelength 0.71073
_diffrn_reflns_av_R_equivalents 0.1430
_diffrn_reflns_av_sigmaI/netI 0.2117
_diffrn_reflns_limit_h_max 13
_diffrn_reflns_limit_h_min -13
_diffrn_reflns_limit_k_max 36
_diffrn_reflns_limit_k_min -36
_diffrn_reflns_limit_l_max 10
_diffrn_reflns_limit_l_min -8
_diffrn_reflns_number 15200
_diffrn_reflns_theta_full 25.50
_diffrn_reflns_theta_max 25.50
_diffrn_reflns_theta_min 1.80
_exptl_absorpt_coefficient_mu 0.084
_exptl_absorpt_correction_T_max 1.00000
_exptl_absorpt_correction_T_min 0.81387
_exptl_absorpt_correction_type empirical
_exptl_crystal_colour colorless
_exptl_crystal_density_diffrn 1.320
_exptl_crystal_description prismatic
_exptl_crystal_F_000 1216
_exptl_crystal_size_max 0.202
_exptl_crystal_size_mid 0.064
_exptl_crystal_size_min 0.060
_refine_diff_density_max 0.303
_refine_diff_density_min -0.325
_refine_diff_density_rms 0.060
_refine_ls_extinction_coef 0.0026(7)
_refine_ls_extinction_expression Fc^*^=kFc[1+0.001xFc^2^\l^3^/sin(2\q)]^-1/4^
_refine_ls_extinction_method SHELXL
_refine_ls_goodness_of_fit_ref 0.908
_refine_ls_hydrogen_treatment constr
_refine_ls_matrix_type full
_refine_ls_number_parameters 398
_refine_ls_number_reflns 5383
_refine_ls_number_restraints 6
_refine_ls_restrained_S_all 0.929
_refine_ls_R_factor_all 0.2057
_refine_ls_R_factor_gt 0.0854
_refine_ls_shift/su_max 0.024
_refine_ls_shift/su_mean 0.002
_refine_ls_structure_factor_coef Fsqd
_refine_ls_weighting_details 'calc w=1/[\s^2^(Fo^2^)+(0.0556P)^2^+0.0000P] where P=(Fo^2^+2Fc^2^)/3'
_refine_ls_weighting_scheme calc
_refine_ls_wR_factor_gt 0.1591
_refine_ls_wR_factor_ref 0.2011
_reflns_number_gt 3047
_reflns_number_total 5383
_reflns_threshold_expression >2sigma(I)
_cod_data_source_file ja073582usi20070518_113843.cif
_cod_data_source_block cd26511
_cod_database_code 4109930

loop_
_symmetry_equiv_pos_as_xyz
'x, y, z'
'-x, y+1/2, -z+1/2'
'-x, -y, -z'
'x, -y-1/2, z-1/2'

loop_
_atom_site_label
_atom_site_type_symbol
_atom_site_fract_x
_atom_site_fract_y
_atom_site_fract_z
_atom_site_U_iso_or_equiv
_atom_site_adp_type
_atom_site_occupancy
_atom_site_symmetry_multiplicity
_atom_site_calc_flag
_atom_site_refinement_flags
O1 O 0.2453(3) 0.20434(13) 0.3407(5) 0.0606(12) Uani 1 1 d .
O2 O 0.4331(3) 0.22242(11) 0.3956(4) 0.0440(10) Uani 1 1 d .
O3 O 0.6537(3) -0.00984(12) 0.4508(5) 0.0637(13) Uani 1 1 d .
O4 O 0.6618(3) 0.02220(11) 0.6843(5) 0.0484(11) Uani 1 1 d .
C1 C 0.3405(5) 0.19692(18) 0.4224(7) 0.0403(14) Uani 1 1 d .
C2 C 0.3611(4) 0.15979(16) 0.5362(6) 0.0329(13) Uani 1 1 d .
C3 C 0.4717(4) 0.14952(15) 0.6033(6) 0.0302(13) Uani 1 1 d .
C4 C 0.5057(4) 0.10655(16) 0.6929(6) 0.0326(13) Uani 1 1 d .
H4 H 0.4700 0.0822 0.6260 0.039 Uiso 1 1 calc R
C5 C 0.6675(5) 0.02409(19) 0.5273(9) 0.0469(16) Uani 1 1 d .
C6 C 0.6833(4) 0.06764(17) 0.4512(7) 0.0352(14) Uani 1 1 d .
C7 C 0.6637(4) 0.10429(16) 0.5301(6) 0.0320(13) Uani 1 1 d .
C8 C 0.6376(4) 0.14980(14) 0.4524(6) 0.0302(13) Uani 1 1 d .
H8 H 0.5774 0.1451 0.3581 0.036 Uiso 1 1 calc R
C9 C 0.5762(4) 0.17712(15) 0.5748(6) 0.0318(13) Uani 1 1 d .
C10 C 0.5351(4) 0.22259(16) 0.5192(6) 0.0389(14) Uani 1 1 d .
H10A H 0.5163 0.2391 0.6103 0.047 Uiso 1 1 calc R
H10B H 0.5994 0.2377 0.4793 0.047 Uiso 1 1 calc R
C11 C 0.6444(4) 0.10257(16) 0.7051(6) 0.0337(13) Uani 1 1 d .
C12 C 0.6990(5) 0.06081(17) 0.7801(7) 0.0447(15) Uani 1 1 d .
H12A H 0.7844 0.0632 0.7931 0.054 Uiso 1 1 calc R
H12B H 0.6768 0.0573 0.8857 0.054 Uiso 1 1 calc R
C13 C 0.6978(4) 0.14214(17) 0.7947(6) 0.0367(14) Uani 1 1 d .
H13 H 0.7512 0.1399 0.8891 0.044 Uiso 1 1 calc R
C14 C 0.6631(4) 0.18050(17) 0.7294(6) 0.0345(13) Uani 1 1 d .
H14 H 0.6897 0.2073 0.7744 0.041 Uiso 1 1 calc R
C15 C 0.2549(4) 0.13214(17) 0.5525(7) 0.0430(15) Uani 1 1 d .
H15A H 0.2806 0.1018 0.5676 0.052 Uiso 1 1 calc R
H15B H 0.2010 0.1336 0.4521 0.052 Uiso 1 1 calc R
C16 C 0.1872(4) 0.14408(18) 0.6857(7) 0.0373(14) Uani 1 1 d .
C17 C 0.1957(5) 0.18459(18) 0.7597(7) 0.0480(16) Uani 1 1 d .
H17 H 0.2444 0.2060 0.7259 0.058 Uiso 1 1 calc R
C18 C 0.1335(5) 0.1940(2) 0.8831(8) 0.0611(19) Uani 1 1 d .
H18 H 0.1414 0.2214 0.9329 0.073 Uiso 1 1 calc R
C19 C 0.0603(6) 0.1631(3) 0.9318(9) 0.083(2) Uani 1 1 d .
H19 H 0.0185 0.1691 1.0153 0.099 Uiso 1 1 calc R
C20 C 0.0488(6) 0.1229(2) 0.8567(9) 0.079(2) Uani 1 1 d .
H20 H -0.0028 0.1020 0.8871 0.095 Uiso 1 1 calc R
C21 C 0.1131(5) 0.11350(19) 0.7373(9) 0.062(2) Uani 1 1 d .
H21 H 0.1065 0.0858 0.6900 0.075 Uiso 1 1 calc R
C22 C 0.4630(4) 0.10335(17) 0.8541(6) 0.0347(13) Uani 1 1 d .
C23 C 0.4438(4) 0.13975(19) 0.9446(7) 0.0434(15) Uani 1 1 d .
H23 H 0.4602 0.1677 0.9089 0.052 Uiso 1 1 calc R
C24 C 0.4000(5) 0.1352(2) 1.0884(8) 0.0617(19) Uani 1 1 d .
H24 H 0.3863 0.1602 1.1463 0.074 Uiso 1 1 calc R
C25 C 0.3772(5) 0.0953(3) 1.1453(8) 0.071(2) Uani 1 1 d .
H25 H 0.3486 0.0926 1.2422 0.085 Uiso 1 1 calc R
C26 C 0.3967(6) 0.0582(2) 1.0572(9) 0.071(2) Uani 1 1 d .
H26 H 0.3823 0.0304 1.0965 0.085 Uiso 1 1 calc R
C27 C 0.4374(5) 0.06190(18) 0.9120(8) 0.0514(17) Uani 1 1 d .
H27 H 0.4478 0.0368 0.8528 0.062 Uiso 1 1 calc R
C28 C 0.7049(5) 0.06564(18) 0.2815(7) 0.0467(16) Uani 1 1 d .
H28A H 0.6852 0.0939 0.2312 0.056 Uiso 1 1 calc R
H28B H 0.6526 0.0438 0.2246 0.056 Uiso 1 1 calc R
C29 C 0.8310(5) 0.05426(18) 0.2648(8) 0.0542(18) Uani 1 1 d D
C30 C 0.9129(6) 0.0851(2) 0.2531(10) 0.089(3) Uani 1 1 d D
H30 H 0.8902 0.1145 0.2554 0.107 Uiso 1 1 calc R
C31 C 1.0288(6) 0.0761(3) 0.2379(9) 0.093(3) Uani 1 1 d D
H31 H 1.0816 0.0989 0.2283 0.112 Uiso 1 1 calc R
C32 C 1.0630(8) 0.0350(3) 0.2374(16) 0.090(7) Uani 1 1 d D
H32 H 1.1424 0.0273 0.2465 0.130 Uiso 1 1 calc R
C33 C 0.9760(12) 0.0043(3) 0.223(3) 0.09(2) Uani 1 1 d D
H33 H 0.9931 -0.0242 0.1931 0.134 Uiso 1 1 calc R
C34 C 0.8640(10) 0.0137(2) 0.250(2) 0.099(12) Uani 1 1 d D
H34 H 0.8111 -0.0091 0.2585 0.131 Uiso 1 1 calc R
C35 C 0.7404(4) 0.17292(15) 0.3929(6) 0.0276(12) Uani 1 1 d .
C36 C 0.8528(4) 0.17719(16) 0.4856(7) 0.0391(14) Uani 1 1 d .
H36 H 0.8667 0.1656 0.5887 0.047 Uiso 1 1 calc R
C37 C 0.9422(5) 0.19832(18) 0.4250(7) 0.0448(15) Uani 1 1 d .
H37 H 1.0166 0.2003 0.4870 0.054 Uiso 1 1 calc R
C38 C 0.9238(5) 0.21656(17) 0.2741(8) 0.0482(16) Uani 1 1 d .
H38 H 0.9845 0.2315 0.2355 0.058 Uiso 1 1 calc R
C39 C 0.8138(5) 0.21237(16) 0.1805(7) 0.0421(15) Uani 1 1 d .
H39 H 0.8008 0.2238 0.0772 0.050 Uiso 1 1 calc R
C40 C 0.7232(4) 0.19106(16) 0.2413(7) 0.0389(14) Uani 1 1 d .
H40 H 0.6492 0.1889 0.1785 0.047 Uiso 1 1 calc R

loop_
_atom_site_aniso_label
_atom_site_aniso_U_11
_atom_site_aniso_U_22
_atom_site_aniso_U_33
_atom_site_aniso_U_23
_atom_site_aniso_U_13
_atom_site_aniso_U_12
O1 0.045(3) 0.061(3) 0.072(3) 0.011(2) -0.004(2) 0.011(2)
O2 0.043(2) 0.038(2) 0.050(3) 0.0053(19) 0.005(2) 0.0108(19)
O3 0.072(3) 0.028(2) 0.097(4) -0.016(2) 0.031(3) -0.004(2)
O4 0.053(3) 0.029(2) 0.068(3) 0.011(2) 0.021(2) 0.0070(18)
C1 0.045(4) 0.042(4) 0.035(4) -0.002(3) 0.008(3) 0.005(3)
C2 0.027(3) 0.034(3) 0.040(4) -0.012(3) 0.008(3) -0.003(2)
C3 0.034(3) 0.027(3) 0.035(3) -0.008(2) 0.020(3) -0.001(2)
C4 0.031(3) 0.029(3) 0.039(4) -0.001(3) 0.009(3) -0.001(2)
C5 0.033(3) 0.043(4) 0.067(5) -0.004(4) 0.014(3) 0.000(3)
C6 0.021(3) 0.035(3) 0.051(4) 0.000(3) 0.013(3) -0.002(2)
C7 0.019(3) 0.031(3) 0.045(4) 0.003(3) 0.004(3) -0.001(2)
C8 0.025(3) 0.027(3) 0.039(4) -0.005(2) 0.006(2) 0.000(2)
C9 0.044(3) 0.019(3) 0.034(3) -0.005(2) 0.008(3) 0.001(2)
C10 0.047(3) 0.033(3) 0.036(4) -0.004(3) 0.005(3) -0.001(3)
C11 0.030(3) 0.034(3) 0.038(4) 0.001(3) 0.008(3) 0.003(2)
C12 0.046(3) 0.038(4) 0.052(4) 0.006(3) 0.013(3) 0.008(3)
C13 0.035(3) 0.042(4) 0.032(3) -0.002(3) 0.005(3) -0.003(3)
C14 0.034(3) 0.035(3) 0.035(3) -0.007(3) 0.009(3) -0.006(3)
C15 0.024(3) 0.046(4) 0.059(4) -0.011(3) 0.003(3) -0.003(3)
C16 0.024(3) 0.038(3) 0.048(4) 0.003(3) 0.001(3) 0.008(3)
C17 0.033(3) 0.044(4) 0.067(5) -0.001(3) 0.010(3) 0.014(3)
C18 0.052(4) 0.056(4) 0.076(5) -0.011(4) 0.014(4) 0.020(4)
C19 0.069(5) 0.105(7) 0.086(6) -0.015(5) 0.047(5) 0.006(5)
C20 0.068(5) 0.078(5) 0.102(7) -0.016(5) 0.050(5) -0.024(4)
C21 0.054(4) 0.043(4) 0.099(6) -0.010(4) 0.038(4) -0.007(3)
C22 0.031(3) 0.042(4) 0.032(4) -0.001(3) 0.006(3) 0.002(3)
C23 0.032(3) 0.056(4) 0.041(4) -0.001(3) 0.005(3) -0.003(3)
C24 0.039(4) 0.100(6) 0.048(5) -0.014(4) 0.012(3) 0.002(4)
C25 0.054(4) 0.118(7) 0.043(5) 0.017(5) 0.017(4) -0.008(5)
C26 0.064(5) 0.069(5) 0.085(6) 0.032(5) 0.026(4) -0.012(4)
C27 0.056(4) 0.042(4) 0.061(5) 0.013(3) 0.025(3) -0.004(3)
C28 0.045(4) 0.040(3) 0.058(4) -0.018(3) 0.016(3) -0.007(3)
C29 0.052(4) 0.033(4) 0.087(5) 0.004(3) 0.041(4) 0.006(3)
C30 0.049(4) 0.078(5) 0.151(8) -0.061(5) 0.045(5) -0.014(4)
C31 0.055(5) 0.133(8) 0.095(7) -0.049(6) 0.021(5) -0.013(5)
C32 0.091(7) 0.097(9) 0.115(19) 0.075(12) 0.070(10) 0.077(7)
C33 0.100(16) 0.077(8) 0.12(6) 0.068(17) 0.06(3) 0.028(9)
C34 0.102(11) 0.050(5) 0.13(4) 0.056(11) 0.073(18) 0.026(6)
C35 0.030(3) 0.025(3) 0.029(3) 0.002(2) 0.009(3) 0.001(2)
C36 0.033(3) 0.045(4) 0.039(4) 0.006(3) 0.007(3) -0.003(3)
C37 0.028(3) 0.061(4) 0.045(4) -0.004(3) 0.005(3) -0.005(3)
C38 0.043(4) 0.044(4) 0.062(5) -0.002(3) 0.020(3) -0.009(3)
C39 0.046(4) 0.039(3) 0.042(4) 0.012(3) 0.011(3) -0.007(3)
C40 0.034(3) 0.041(3) 0.041(4) 0.004(3) 0.003(3) -0.001(3)

loop_
_atom_type_symbol
_atom_type_description
_atom_type_scat_dispersion_real
_atom_type_scat_dispersion_imag
_atom_type_scat_source
C C 0.0033 0.0016 'International Tables Vol C Tables 4.2.6.8 and 6.1.1.4'
H H 0.0000 0.0000 'International Tables Vol C Tables 4.2.6.8 and 6.1.1.4'
O O 0.0106 0.0060 'International Tables Vol C Tables 4.2.6.8 and 6.1.1.4'

loop_
_geom_angle_atom_site_label_1
_geom_angle_atom_site_label_2
_geom_angle_atom_site_label_3
_geom_angle
C1 O2 C10 116.5(4)
C5 O4 C12 117.6(4)
O1 C1 O2 116.9(5)
O1 C1 C2 123.3(5)
O2 C1 C2 119.5(5)
C3 C2 C1 119.9(5)
C3 C2 C15 123.8(5)
C1 C2 C15 115.8(5)
C2 C3 C9 121.5(5)
C2 C3 C4 124.0(4)
C9 C3 C4 113.9(4)
C22 C4 C3 114.0(4)
C22 C4 C11 113.3(4)
C3 C4 C11 105.9(4)
C22 C4 H4 107.8
C3 C4 H4 107.8
C11 C4 H4 107.8
O3 C5 O4 118.0(6)
O3 C5 C6 122.5(6)
O4 C5 C6 119.5(5)
C7 C6 C28 125.4(5)
C7 C6 C5 118.9(5)
C28 C6 C5 115.2(5)
C6 C7 C11 121.0(5)
C6 C7 C8 124.9(5)
C11 C7 C8 113.3(4)
C35 C8 C7 116.4(4)
C35 C8 C9 114.9(4)
C7 C8 C9 105.7(4)
C35 C8 H8 106.4
C7 C8 H8 106.4
C9 C8 H8 106.4
C3 C9 C10 109.9(4)
C3 C9 C14 109.3(4)
C10 C9 C14 109.7(4)
C3 C9 C8 104.9(4)
C10 C9 C8 115.3(4)
C14 C9 C8 107.5(4)
O2 C10 C9 113.6(4)
O2 C10 H10A 108.8
C9 C10 H10A 108.8
O2 C10 H10B 108.8
C9 C10 H10B 108.8
H10A C10 H10B 107.7
C13 C11 C12 110.6(5)
C13 C11 C7 110.6(4)
C12 C11 C7 108.8(4)
C13 C11 C4 107.4(4)
C12 C11 C4 116.0(4)
C7 C11 C4 103.2(4)
O4 C12 C11 112.2(4)
O4 C12 H12A 109.2
C11 C12 H12A 109.2
O4 C12 H12B 109.2
C11 C12 H12B 109.2
H12A C12 H12B 107.9
C14 C13 C11 115.0(5)
C14 C13 H13 122.5
C11 C13 H13 122.5
C13 C14 C9 114.4(5)
C13 C14 H14 122.8
C9 C14 H14 122.8
C2 C15 C16 116.8(4)
C2 C15 H15A 108.1
C16 C15 H15A 108.1
C2 C15 H15B 108.1
C16 C15 H15B 108.1
H15A C15 H15B 107.3
C21 C16 C17 117.6(6)
C21 C16 C15 119.3(5)
C17 C16 C15 123.1(5)
C16 C17 C18 121.3(6)
C16 C17 H17 119.3
C18 C17 H17 119.3
C19 C18 C17 119.8(6)
C19 C18 H18 120.1
C17 C18 H18 120.1
C18 C19 C20 119.5(7)
C18 C19 H19 120.2
C20 C19 H19 120.2
C21 C20 C19 120.2(6)
C21 C20 H20 119.9
C19 C20 H20 119.9
C20 C21 C16 121.5(6)
C20 C21 H21 119.3
C16 C21 H21 119.3
C23 C22 C27 117.8(5)
C23 C22 C4 123.1(5)
C27 C22 C4 119.0(5)
C22 C23 C24 120.9(6)
C22 C23 H23 119.6
C24 C23 H23 119.6
C25 C24 C23 121.3(7)
C25 C24 H24 119.4
C23 C24 H24 119.4
C24 C25 C26 119.0(7)
C24 C25 H25 120.5
C26 C25 H25 120.5
C27 C26 C25 120.9(6)
C27 C26 H26 119.6
C25 C26 H26 119.6
C26 C27 C22 120.1(6)
C26 C27 H27 119.9
C22 C27 H27 119.9
C6 C28 C29 113.6(5)
C6 C28 H28A 108.8
C29 C28 H28A 108.8
C6 C28 H28B 108.8
C29 C28 H28B 108.8
H28A C28 H28B 107.7
C34 C29 C30 116.0(6)
C34 C29 C28 121.5(6)
C30 C29 C28 122.4(5)
C29 C30 C31 124.3(7)
C29 C30 H30 117.9
C31 C30 H30 117.9
C32 C31 C30 118.8(8)
C32 C31 H31 120.6
C30 C31 H31 120.6
C31 C32 C33 116.1(8)
C31 C32 H32 121.9
C33 C32 H32 121.9
C32 C33 C34 122.3(11)
C32 C33 H33 118.8
C34 C33 H33 118.8
C29 C34 C33 120.6(8)
C29 C34 H34 119.7
C33 C34 H34 119.7
C40 C35 C36 117.9(5)
C40 C35 C8 118.9(4)
C36 C35 C8 123.2(4)
C37 C36 C35 120.5(5)
C37 C36 H36 119.8
C35 C36 H36 119.8
C36 C37 C38 121.1(5)
C36 C37 H37 119.4
C38 C37 H37 119.4
C37 C38 C39 119.2(5)
C37 C38 H38 120.4
C39 C38 H38 120.4
C38 C39 C40 119.8(5)
C38 C39 H39 120.1
C40 C39 H39 120.1
C35 C40 C39 121.5(5)
C35 C40 H40 119.3
C39 C40 H40 119.3

loop_
_geom_bond_atom_site_label_1
_geom_bond_atom_site_label_2
_geom_bond_distance
O1 C1 1.218(6)
O2 C1 1.360(6)
O2 C10 1.442(6)
O3 C5 1.214(6)
O4 C5 1.338(7)
O4 C12 1.451(6)
C1 C2 1.477(7)
C2 C3 1.341(6)
C2 C15 1.502(6)
C3 C9 1.510(6)
C3 C4 1.529(6)
C4 C22 1.519(7)
C4 C11 1.580(6)
C4 H4 0.9800
C5 C6 1.494(7)
C6 C7 1.334(7)
C6 C28 1.493(7)
C7 C11 1.528(7)
C7 C8 1.540(6)
C8 C35 1.521(6)
C8 C9 1.573(6)
C8 H8 0.9800
C9 C10 1.510(6)
C9 C14 1.519(7)
C10 H10A 0.9700
C10 H10B 0.9700
C11 C13 1.499(7)
C11 C12 1.509(6)
C12 H12A 0.9700
C12 H12B 0.9700
C13 C14 1.323(6)
C13 H13 0.9300
C14 H14 0.9300
C15 C16 1.505(7)
C15 H15A 0.9700
C15 H15B 0.9700
C16 C21 1.374(7)
C16 C17 1.377(7)
C17 C18 1.380(7)
C17 H17 0.9300
C18 C19 1.364(8)
C18 H18 0.9300
C19 C20 1.371(9)
C19 H19 0.9300
C20 C21 1.367(8)
C20 H20 0.9300
C21 H21 0.9300
C22 C23 1.381(7)
C22 C27 1.398(7)
C23 C24 1.390(7)
C23 H23 0.9300
C24 C25 1.342(8)
C24 H24 0.9300
C25 C26 1.389(9)
C25 H25 0.9300
C26 C27 1.382(8)
C26 H26 0.9300
C27 H27 0.9300
C28 C29 1.512(7)
C28 H28A 0.9700
C28 H28B 0.9700
C29 C34 1.299(8)
C29 C30 1.340(7)
C30 C31 1.379(7)
C30 H30 0.9300
C31 C32 1.308(9)
C31 H31 0.9300
C32 C33 1.357(13)
C32 H32 0.9300
C33 C34 1.367(10)
C33 H33 0.9300
C34 H34 0.9300
C35 C40 1.380(7)
C35 C36 1.405(6)
C36 C37 1.372(6)
C36 H36 0.9300
C37 C38 1.376(7)
C37 H37 0.9300
C38 C39 1.386(7)
C38 H38 0.9300
C39 C40 1.386(6)
C39 H39 0.9300
C40 H40 0.9300

loop_
_geom_torsion_atom_site_label_1
_geom_torsion_atom_site_label_2
_geom_torsion_atom_site_label_3
_geom_torsion_atom_site_label_4
_geom_torsion
C10 O2 C1 O1 162.8(5)
C10 O2 C1 C2 -22.6(7)
O1 C1 C2 C3 169.5(5)
O2 C1 C2 C3 -4.8(8)
O1 C1 C2 C15 -2.9(8)
O2 C1 C2 C15 -177.2(4)
C1 C2 C3 C9 4.5(7)
C15 C2 C3 C9 176.3(5)
C1 C2 C3 C4 -166.3(5)
C15 C2 C3 C4 5.4(8)
C2 C3 C4 C22 -71.0(6)
C9 C3 C4 C22 117.5(5)
C2 C3 C4 C11 163.8(5)
C9 C3 C4 C11 -7.7(6)
C12 O4 C5 O3 169.2(5)
C12 O4 C5 C6 -14.3(7)
O3 C5 C6 C7 160.7(5)
O4 C5 C6 C7 -15.7(7)
O3 C5 C6 C28 -11.6(8)
O4 C5 C6 C28 172.0(5)
C28 C6 C7 C11 -179.1(5)
C5 C6 C7 C11 9.5(7)
C28 C6 C7 C8 11.8(8)
C5 C6 C7 C8 -159.7(5)
C6 C7 C8 C35 -71.5(6)
C11 C7 C8 C35 118.6(5)
C6 C7 C8 C9 159.6(5)
C11 C7 C8 C9 -10.3(5)
C2 C3 C9 C10 20.5(7)
C4 C3 C9 C10 -167.7(4)
C2 C3 C9 C14 141.0(5)
C4 C3 C9 C14 -47.3(5)
C2 C3 C9 C8 -104.0(5)
C4 C3 C9 C8 67.8(5)
C35 C8 C9 C3 174.8(4)
C7 C8 C9 C3 -55.4(5)
C35 C8 C9 C10 53.8(6)
C7 C8 C9 C10 -176.4(4)
C35 C8 C9 C14 -68.9(5)
C7 C8 C9 C14 60.9(5)
C1 O2 C10 C9 49.0(6)
C3 C9 C10 O2 -46.2(6)
C14 C9 C10 O2 -166.4(4)
C8 C9 C10 O2 72.1(5)
C6 C7 C11 C13 144.5(5)
C8 C7 C11 C13 -45.1(5)
C6 C7 C11 C12 22.8(6)
C8 C7 C11 C12 -166.8(4)
C6 C7 C11 C4 -100.9(5)
C8 C7 C11 C4 69.4(5)
C22 C4 C11 C13 -65.9(5)
C3 C4 C11 C13 59.7(5)
C22 C4 C11 C12 58.3(6)
C3 C4 C11 C12 -176.1(4)
C22 C4 C11 C7 177.1(4)
C3 C4 C11 C7 -57.2(5)
C5 O4 C12 C11 48.2(6)
C13 C11 C12 O4 -172.0(4)
C7 C11 C12 O4 -50.3(5)
C4 C11 C12 O4 65.5(6)
C12 C11 C13 C14 174.3(4)
C7 C11 C13 C14 53.6(6)
C4 C11 C13 C14 -58.3(6)
C11 C13 C14 C9 -0.4(6)
C3 C9 C14 C13 54.6(6)
C10 C9 C14 C13 175.2(4)
C8 C9 C14 C13 -58.7(5)
C3 C2 C15 C16 93.9(6)
C1 C2 C15 C16 -94.1(6)
C2 C15 C16 C21 -160.8(5)
C2 C15 C16 C17 19.2(8)
C21 C16 C17 C18 1.0(8)
C15 C16 C17 C18 -179.0(5)
C16 C17 C18 C19 -1.1(9)
C17 C18 C19 C20 -0.4(11)
C18 C19 C20 C21 2.1(12)
C19 C20 C21 C16 -2.2(11)
C17 C16 C21 C20 0.7(9)
C15 C16 C21 C20 -179.3(6)
C3 C4 C22 C23 -27.2(7)
C11 C4 C22 C23 94.0(6)
C3 C4 C22 C27 150.3(5)
C11 C4 C22 C27 -88.5(6)
C27 C22 C23 C24 -0.2(8)
C4 C22 C23 C24 177.4(5)
C22 C23 C24 C25 1.2(9)
C23 C24 C25 C26 -0.6(10)
C24 C25 C26 C27 -1.0(10)
C25 C26 C27 C22 2.0(10)
C23 C22 C27 C26 -1.4(8)
C4 C22 C27 C26 -179.0(5)
C7 C6 C28 C29 108.9(6)
C5 C6 C28 C29 -79.4(6)
C6 C28 C29 C34 91.0(12)
C6 C28 C29 C30 -93.6(8)
C34 C29 C30 C31 -4.5(15)
C28 C29 C30 C31 179.9(7)
C29 C30 C31 C32 -1.2(14)
C30 C31 C32 C33 11.5(19)
C31 C32 C33 C34 -17(3)
C30 C29 C34 C33 -1(2)
C28 C29 C34 C33 174.9(15)
C32 C33 C34 C29 12(3)
C7 C8 C35 C40 132.5(5)
C9 C8 C35 C40 -103.2(5)
C7 C8 C35 C36 -48.1(7)
C9 C8 C35 C36 76.2(6)
C40 C35 C36 C37 -0.8(8)
C8 C35 C36 C37 179.8(5)
C35 C36 C37 C38 1.3(8)
C36 C37 C38 C39 -1.8(8)
C37 C38 C39 C40 1.8(8)
C36 C35 C40 C39 0.8(8)
C8 C35 C40 C39 -179.7(4)
C38 C39 C40 C35 -1.4(8)
